data_1518685
loop_
_publ_author_name
'Tominaga, Masahide'
'Kunitomi, Nobuto'
'Katagiri, Kosuke'
'Itoh, Tsutomu'

_publ_section_title
;
 Adamantane-based oxacyclophanes containing pyrazines: synthesis, crystal
 structure, and self-assembly behavior.
;
_journal_issue 4
_journal_name_full 'Organic letters'
_journal_page_first 786
_journal_page_last 789
_journal_paper_doi 10.1021/ol503466e
_journal_volume 17
_journal_year 2015
_chemical_formula_sum 'C52 H48 N4 O4'
_chemical_formula_weight 792.94
_chemical_name_systematic
; 
 ? 
;
_space_group_IT_number 33
_symmetry_cell_setting orthorhombic
_symmetry_space_group_name_Hall 'P 2c -2n'
_symmetry_space_group_name_H-M 'P n a 21'
_atom_sites_solution_hydrogens geom
_atom_sites_solution_primary direct
_atom_sites_solution_secondary difmap
_audit_creation_method SHELXL-97
_cell_angle_alpha 90.00
_cell_angle_beta 90.00
_cell_angle_gamma 90.00
_cell_formula_units_Z 4
_cell_length_a 18.809(10)
_cell_length_b 10.080(5)
_cell_length_c 20.725(11)
_cell_measurement_reflns_used 7119
_cell_measurement_temperature 100
_cell_measurement_theta_max 25.65
_cell_measurement_theta_min 2.29
_cell_volume 3929(4)
_computing_cell_refinement 'APEX2 (Bruker AXS, 2006)'
_computing_data_collection 'APEX2 (Bruker AXS, 2006)'
_computing_data_reduction 'SAINT (Bruker AXS, 2004)'
_computing_molecular_graphics 'XSHEL (Bruker AXS,2002)'
_computing_publication_material 'XCIF (Bruker AXS, 2001)'
_computing_structure_refinement 'SHELXL-97 (Sheldrick, 1997)'
_computing_structure_solution 'SHELXS-97 (Sheldrick, 1997)'
_diffrn_ambient_temperature 100
_diffrn_detector_area_resol_mean 8.333
_diffrn_measured_fraction_theta_full 0.995
_diffrn_measured_fraction_theta_max 0.945
_diffrn_measurement_device_type 'Bruker APEXII CCD area detector'
_diffrn_measurement_method 'phi and omega scans'
_diffrn_radiation_monochromator graphite
_diffrn_radiation_source 'sealed tube'
_diffrn_radiation_type MoK\a
_diffrn_radiation_wavelength 0.71073
_diffrn_reflns_av_R_equivalents 0.0258
_diffrn_reflns_av_sigmaI/netI 0.0213
_diffrn_reflns_limit_h_max 22
_diffrn_reflns_limit_h_min -22
_diffrn_reflns_limit_k_max 12
_diffrn_reflns_limit_k_min -12
_diffrn_reflns_limit_l_max 24
_diffrn_reflns_limit_l_min -24
_diffrn_reflns_number 36601
_diffrn_reflns_theta_full 25.50
_diffrn_reflns_theta_max 26.70
_diffrn_reflns_theta_min 1.97
_exptl_absorpt_coefficient_mu 0.085
_exptl_absorpt_correction_T_max 0.9832
_exptl_absorpt_correction_T_min 0.9749
_exptl_absorpt_correction_type empirical
_exptl_absorpt_process_details
;
SADABS Sheldrick 1996
;
_exptl_crystal_colour colorless
_exptl_crystal_density_diffrn 1.340
_exptl_crystal_density_method 'not measured'
_exptl_crystal_description prismatic
_exptl_crystal_F_000 1680
_exptl_crystal_size_max 0.30
_exptl_crystal_size_mid 0.20
_exptl_crystal_size_min 0.20
_refine_diff_density_max 0.290
_refine_diff_density_min -0.178
_refine_diff_density_rms 0.033
_refine_ls_abs_structure_details 'Flack H D (1983), Acta Cryst. A39, 876-881'
_refine_ls_abs_structure_Flack 0.9(7)
_refine_ls_extinction_method none
_refine_ls_goodness_of_fit_ref 1.037
_refine_ls_hydrogen_treatment constr
_refine_ls_matrix_type full
_refine_ls_number_parameters 541
_refine_ls_number_reflns 7638
_refine_ls_number_restraints 1
_refine_ls_restrained_S_all 1.037
_refine_ls_R_factor_all 0.0366
_refine_ls_R_factor_gt 0.0309
_refine_ls_shift/su_max 0.001
_refine_ls_shift/su_mean 0.000
_refine_ls_structure_factor_coef Fsqd
_refine_ls_weighting_details 'calc w=1/[\s^2^(Fo^2^)+(0.0357P)^2^+0.8344P] where P=(Fo^2^+2Fc^2^)/3'
_refine_ls_weighting_scheme calc
_refine_ls_wR_factor_gt 0.0710
_refine_ls_wR_factor_ref 0.0741
_reflns_number_gt 6978
_reflns_number_total 7638
_reflns_threshold_expression >2sigma(I)
_cod_data_source_file ol503466e_si_003.cif
_cod_data_source_block 1a
_cod_depositor_comments
;
The following automatic conversions were performed:

'_symmetry_cell_setting' value 'Orthorhombic' changed to
'orthorhombic' according to
/usr/data/users/saulius/crontab/automatic-downloads/rss-feeds/ACS/lib/dictionaries/cif_core.dic
dictionary named 'cif_core.dic' version 2.4.2 from 2011-04-26.

Automatic conversion script
Id: cif_fix_values 3008 2015-01-20 13:52:24Z robertas 

 Adding full bibliography for 1518685--1518687.cif.
;
_cod_original_sg_symbol_H-M 'Pna2(1) '
_cod_database_code 1518685

loop_
_symmetry_equiv_pos_as_xyz
'x, y, z'
'-x, -y, z+1/2'
'x+1/2, -y+1/2, z'
'-x+1/2, y+1/2, z+1/2'

loop_
_atom_site_label
_atom_site_type_symbol
_atom_site_fract_x
_atom_site_fract_y
_atom_site_fract_z
_atom_site_U_iso_or_equiv
_atom_site_adp_type
_atom_site_occupancy
_atom_site_symmetry_multiplicity
_atom_site_calc_flag
_atom_site_refinement_flags
N3 N 0.46867(7) 1.12104(13) -0.00033(6) 0.0233(3) Uani 1 1 d .
N4 N 0.35352(7) 1.29447(13) -0.00706(7) 0.0267(3) Uani 1 1 d .
N1 N 1.07563(7) 1.13192(14) 0.12181(7) 0.0279(3) Uani 1 1 d .
N2 N 1.20588(8) 1.26300(14) 0.13157(7) 0.0313(3) Uani 1 1 d .
O1 O 1.10756(6) 1.07438(12) 0.01605(6) 0.0307(3) Uani 1 1 d .
O2 O 1.05227(6) 1.19304(13) 0.22785(6) 0.0351(3) Uani 1 1 d .
O4 O 0.49254(6) 1.16676(12) -0.10818(5) 0.0310(3) Uani 1 1 d .
O3 O 0.43782(6) 1.08149(11) 0.10753(5) 0.0273(3) Uani 1 1 d .
C19 C 0.80018(8) 0.87614(14) -0.06446(7) 0.0192(3) Uani 1 1 d .
H19A H 0.7928 0.9311 -0.0266 0.023 Uiso 1 1 calc R
H19B H 0.8158 0.9333 -0.0994 0.023 Uiso 1 1 calc R
C24 C 0.55224(8) 1.08161(16) -0.10261(8) 0.0260(4) Uani 1 1 d .
C26 C 0.60837(8) 0.87581(17) -0.12886(8) 0.0262(3) Uani 1 1 d .
H26 H 0.6068 0.7939 -0.1495 0.031 Uiso 1 1 calc R
C15 C 0.72894(8) 0.80992(14) -0.08343(7) 0.0197(3) Uani 1 1 d .
C6 C 1.02374(8) 0.99677(17) -0.05888(9) 0.0272(3) Uani 1 1 d .
H6 H 1.0476 1.0467 -0.0898 0.033 Uiso 1 1 calc R
C13 C 0.79986(9) 0.61701(15) -0.12863(8) 0.0260(3) Uani 1 1 d .
H13 H 0.8076 0.5625 -0.1671 0.031 Uiso 1 1 calc R
C1 C 1.12155(8) 1.13515(17) 0.07332(8) 0.0268(4) Uani 1 1 d .
C14 C 0.74276(8) 0.72242(15) -0.14349(7) 0.0226(3) Uani 1 1 d .
H14A H 0.6990 0.6789 -0.1563 0.027 Uiso 1 1 calc R
H14B H 0.7585 0.7777 -0.1790 0.027 Uiso 1 1 calc R
C16 C 0.70548(9) 0.71695(15) -0.02791(8) 0.0233(3) Uani 1 1 d .
H16A H 0.6963 0.7692 0.0105 0.028 Uiso 1 1 calc R
H16B H 0.6617 0.6724 -0.0399 0.028 Uiso 1 1 calc R
C12 C 0.86969(8) 0.68423(16) -0.10987(8) 0.0260(3) Uani 1 1 d .
H12A H 0.8866 0.7378 -0.1456 0.031 Uiso 1 1 calc R
H12B H 0.9053 0.6172 -0.1007 0.031 Uiso 1 1 calc R
C21 C 0.66911(8) 0.91040(15) -0.09402(7) 0.0202(3) Uani 1 1 d .
C5 C 1.04640(8) 0.99709(16) 0.00440(8) 0.0258(3) Uani 1 1 d .
C22 C 0.66982(8) 1.03594(15) -0.06511(8) 0.0229(3) Uani 1 1 d .
H22 H 0.7100 1.0629 -0.0425 0.028 Uiso 1 1 calc R
C4 C 1.09604(9) 1.19386(17) 0.17533(8) 0.0284(4) Uani 1 1 d .
C11 C 0.85904(8) 0.77277(14) -0.04992(7) 0.0209(3) Uani 1 1 d .
C23 C 0.61175(8) 1.12146(16) -0.06945(8) 0.0262(3) Uani 1 1 d .
H23 H 0.6133 1.2046 -0.0501 0.031 Uiso 1 1 calc R
C2 C 1.18649(9) 1.20172(17) 0.07740(9) 0.0294(4) Uani 1 1 d .
H2 H 1.2166 1.2033 0.0418 0.035 Uiso 1 1 calc R
C17 C 0.76267(9) 0.61344(16) -0.01315(8) 0.0263(4) Uani 1 1 d .
H17 H 0.7470 0.5571 0.0227 0.032 Uiso 1 1 calc R
C25 C 0.55012(8) 0.96006(17) -0.13363(8) 0.0286(4) Uani 1 1 d .
H25 H 0.5103 0.9351 -0.1573 0.034 Uiso 1 1 calc R
C3 C 1.16049(9) 1.25910(18) 0.18102(8) 0.0308(4) Uani 1 1 d .
H3 H 1.1723 1.3006 0.2197 0.037 Uiso 1 1 calc R
C10 C 1.01426(10) 0.91624(19) 0.04950(9) 0.0358(4) Uani 1 1 d .
H10 H 1.0319 0.9111 0.0913 0.043 Uiso 1 1 calc R
C18 C 0.83174(8) 0.68361(15) 0.00526(8) 0.0238(3) Uani 1 1 d .
H18A H 0.8676 0.6178 0.0156 0.029 Uiso 1 1 calc R
H18B H 0.8238 0.7373 0.0434 0.029 Uiso 1 1 calc R
C8 C 0.92755(8) 0.84564(15) -0.03127(8) 0.0233(3) Uani 1 1 d .
C20 C 0.77448(9) 0.52800(15) -0.07327(8) 0.0301(4) Uani 1 1 d .
H20A H 0.7305 0.4843 -0.0853 0.036 Uiso 1 1 calc R
H20B H 0.8098 0.4604 -0.0644 0.036 Uiso 1 1 calc R
C7 C 0.96480(8) 0.92108(16) -0.07617(8) 0.0261(3) Uani 1 1 d .
H7 H 0.9499 0.9210 -0.1190 0.031 Uiso 1 1 calc R
C9 C 0.95509(9) 0.84252(18) 0.03142(8) 0.0323(4) Uani 1 1 d .
H9 H 0.9330 0.7892 0.0621 0.039 Uiso 1 1 calc R
C37 C 0.68082(8) 0.80601(15) 0.20789(7) 0.0220(3) Uani 1 1 d .
C41 C 0.74518(8) 0.90122(15) 0.20459(7) 0.0225(3) Uani 1 1 d .
H41A H 0.7523 0.9288 0.1602 0.027 Uiso 1 1 calc R
H41B H 0.7349 0.9798 0.2299 0.027 Uiso 1 1 calc R
C34 C 0.80101(8) 0.79273(16) 0.30032(7) 0.0235(3) Uani 1 1 d .
H34A H 0.8435 0.7505 0.3171 0.028 Uiso 1 1 calc R
H34B H 0.7909 0.8699 0.3268 0.028 Uiso 1 1 calc R
C49 C 0.42740(8) 1.14428(16) 0.05006(7) 0.0228(3) Uani 1 1 d .
C30 C 0.87655(9) 0.93315(16) 0.22778(8) 0.0249(3) Uani 1 1 d .
C40 C 0.82875(9) 0.71103(16) 0.18976(8) 0.0279(4) Uani 1 1 d .
H40A H 0.8370 0.7357 0.1451 0.033 Uiso 1 1 calc R
H40B H 0.8714 0.6680 0.2058 0.033 Uiso 1 1 calc R
C51 C 0.39540(8) 1.27359(15) -0.05791(8) 0.0248(3) Uani 1 1 d .
H51 H 0.3864 1.3177 -0.0964 0.030 Uiso 1 1 calc R
C27 C 0.99346(9) 1.10573(17) 0.22626(8) 0.0301(4) Uani 1 1 d .
C52 C 0.45253(8) 1.18625(15) -0.05385(8) 0.0231(3) Uani 1 1 d .
C50 C 0.36945(8) 1.23057(16) 0.04721(8) 0.0262(4) Uani 1 1 d .
H50 H 0.3416 1.2436 0.0837 0.031 Uiso 1 1 calc R
C43 C 0.61535(8) 0.87719(15) 0.18094(7) 0.0227(3) Uani 1 1 d .
C33 C 0.81406(8) 0.83682(15) 0.22985(8) 0.0231(3) Uani 1 1 d .
C45 C 0.50054(9) 0.98392(17) 0.19156(8) 0.0261(3) Uani 1 1 d .
H45 H 0.4628 1.0093 0.2178 0.031 Uiso 1 1 calc R
C39 C 0.76623(9) 0.61396(16) 0.19333(8) 0.0300(4) Uani 1 1 d .
H39 H 0.7768 0.5356 0.1671 0.036 Uiso 1 1 calc R
C46 C 0.49940(8) 1.01465(16) 0.12675(8) 0.0238(3) Uani 1 1 d .
C36 C 0.67124(9) 0.76394(16) 0.27889(7) 0.0242(3) Uani 1 1 d .
H36A H 0.6612 0.8415 0.3050 0.029 Uiso 1 1 calc R
H36B H 0.6312 0.7038 0.2824 0.029 Uiso 1 1 calc R
C44 C 0.55774(9) 0.91517(17) 0.21814(8) 0.0268(4) Uani 1 1 d .
H44 H 0.5572 0.8943 0.2619 0.032 Uiso 1 1 calc R
C32 C 0.92758(9) 1.15202(17) 0.20756(8) 0.0311(4) Uani 1 1 d .
H32 H 0.9218 1.2397 0.1947 0.037 Uiso 1 1 calc R
C31 C 0.87002(9) 1.06607(17) 0.20826(8) 0.0283(4) Uani 1 1 d .
H31 H 0.8257 1.0974 0.1954 0.034 Uiso 1 1 calc R
C28 C 1.00218(10) 0.97664(19) 0.24613(10) 0.0373(4) Uani 1 1 d .
H28 H 1.0468 0.9465 0.2588 0.045 Uiso 1 1 calc R
C42 C 0.75472(10) 0.57148(16) 0.26389(9) 0.0323(4) Uani 1 1 d .
H42A H 0.7154 0.5094 0.2666 0.039 Uiso 1 1 calc R
H42B H 0.7971 0.5281 0.2803 0.039 Uiso 1 1 calc R
C48 C 0.61428(10) 0.91559(19) 0.11640(8) 0.0362(4) Uani 1 1 d .
H48 H 0.6534 0.8957 0.0907 0.043 Uiso 1 1 calc R
C29 C 0.94409(9) 0.89121(18) 0.24716(9) 0.0353(4) Uani 1 1 d .
H29 H 0.9503 0.8043 0.2611 0.042 Uiso 1 1 calc R
C47 C 0.55746(9) 0.98205(19) 0.08871(9) 0.0362(4) Uani 1 1 d .
H47 H 0.5583 1.0045 0.0452 0.043 Uiso 1 1 calc R
C35 C 0.73840(9) 0.69548(16) 0.30405(8) 0.0261(4) Uani 1 1 d .
H35 H 0.7310 0.6695 0.3491 0.031 Uiso 1 1 calc R
C38 C 0.69840(10) 0.68059(17) 0.16803(8) 0.0291(4) Uani 1 1 d .
H38A H 0.6590 0.6186 0.1706 0.035 Uiso 1 1 calc R
H38B H 0.7049 0.7048 0.1231 0.035 Uiso 1 1 calc R

loop_
_atom_site_aniso_label
_atom_site_aniso_U_11
_atom_site_aniso_U_22
_atom_site_aniso_U_33
_atom_site_aniso_U_23
_atom_site_aniso_U_13
_atom_site_aniso_U_12
N3 0.0196(6) 0.0260(7) 0.0243(7) 0.0014(6) -0.0011(5) 0.0013(5)
N4 0.0217(7) 0.0276(7) 0.0309(8) -0.0047(6) -0.0056(6) 0.0010(6)
N1 0.0219(7) 0.0320(8) 0.0299(8) 0.0000(6) -0.0016(6) -0.0011(6)
N2 0.0257(7) 0.0308(8) 0.0375(8) 0.0008(7) -0.0039(6) -0.0016(6)
O1 0.0224(6) 0.0397(7) 0.0300(6) -0.0041(5) -0.0008(5) -0.0044(5)
O2 0.0299(6) 0.0459(8) 0.0294(6) -0.0057(6) 0.0027(5) -0.0068(5)
O4 0.0244(6) 0.0432(7) 0.0255(6) 0.0095(5) 0.0037(5) 0.0108(5)
O3 0.0236(6) 0.0353(6) 0.0231(6) 0.0023(5) -0.0003(5) 0.0055(5)
C19 0.0200(7) 0.0175(7) 0.0201(7) -0.0005(6) 0.0023(6) 0.0000(6)
C24 0.0191(8) 0.0333(9) 0.0255(8) 0.0091(7) 0.0044(6) 0.0052(7)
C26 0.0235(8) 0.0289(8) 0.0262(8) -0.0023(7) 0.0017(7) -0.0033(7)
C15 0.0209(7) 0.0189(7) 0.0193(7) -0.0024(6) 0.0015(6) -0.0010(6)
C6 0.0216(8) 0.0305(8) 0.0296(9) 0.0008(7) 0.0051(7) 0.0011(7)
C13 0.0347(9) 0.0199(8) 0.0233(8) -0.0079(6) -0.0019(7) 0.0040(7)
C1 0.0218(8) 0.0300(9) 0.0286(9) 0.0015(7) -0.0039(7) 0.0025(7)
C14 0.0271(8) 0.0223(8) 0.0183(8) -0.0025(6) -0.0011(6) -0.0007(7)
C16 0.0272(8) 0.0220(8) 0.0206(8) 0.0001(6) 0.0010(6) -0.0056(7)
C12 0.0282(8) 0.0252(8) 0.0246(8) -0.0016(6) 0.0011(7) 0.0082(7)
C21 0.0196(7) 0.0220(7) 0.0190(7) 0.0026(6) 0.0055(6) -0.0031(6)
C5 0.0170(7) 0.0301(9) 0.0302(9) -0.0017(7) -0.0008(6) -0.0002(6)
C22 0.0200(7) 0.0238(8) 0.0250(8) 0.0021(7) 0.0010(6) 0.0001(6)
C4 0.0255(8) 0.0296(9) 0.0302(9) 0.0013(7) -0.0027(7) 0.0031(7)
C11 0.0230(8) 0.0194(7) 0.0201(8) -0.0009(6) -0.0002(6) 0.0022(6)
C23 0.0286(9) 0.0238(8) 0.0261(8) 0.0020(7) 0.0036(7) 0.0028(7)
C2 0.0227(8) 0.0319(9) 0.0338(9) 0.0002(8) 0.0009(7) -0.0005(7)
C17 0.0342(9) 0.0186(8) 0.0260(9) 0.0032(6) -0.0022(7) -0.0047(7)
C25 0.0198(8) 0.0401(10) 0.0260(9) 0.0022(8) 0.0000(7) -0.0033(7)
C3 0.0300(9) 0.0300(9) 0.0323(9) -0.0005(8) -0.0049(8) -0.0018(7)
C10 0.0351(10) 0.0437(11) 0.0285(9) 0.0021(8) -0.0079(8) -0.0034(8)
C18 0.0294(8) 0.0212(8) 0.0209(8) 0.0005(6) -0.0042(6) 0.0021(6)
C8 0.0203(8) 0.0219(8) 0.0277(9) -0.0014(7) 0.0012(6) 0.0040(6)
C20 0.0404(10) 0.0182(7) 0.0317(9) -0.0012(7) -0.0060(8) -0.0003(7)
C7 0.0261(8) 0.0300(8) 0.0223(8) -0.0012(7) -0.0006(6) 0.0028(7)
C9 0.0330(9) 0.0371(10) 0.0268(9) 0.0035(8) -0.0013(7) -0.0066(8)
C37 0.0288(8) 0.0206(8) 0.0165(7) 0.0008(6) -0.0008(6) 0.0033(6)
C41 0.0276(8) 0.0209(8) 0.0188(8) 0.0037(6) 0.0034(6) 0.0043(6)
C34 0.0271(8) 0.0244(8) 0.0190(8) 0.0018(6) -0.0005(6) 0.0057(7)
C49 0.0210(8) 0.0244(8) 0.0231(8) -0.0012(6) -0.0049(6) -0.0019(6)
C30 0.0271(8) 0.0280(9) 0.0196(8) 0.0021(7) 0.0037(6) 0.0053(7)
C40 0.0353(9) 0.0287(9) 0.0196(8) 0.0014(7) -0.0007(7) 0.0136(7)
C51 0.0230(8) 0.0251(8) 0.0262(8) 0.0009(7) -0.0058(7) -0.0016(6)
C27 0.0281(9) 0.0376(10) 0.0248(8) -0.0011(8) 0.0033(7) -0.0019(7)
C52 0.0182(7) 0.0264(8) 0.0247(8) 0.0004(6) -0.0023(6) -0.0016(6)
C50 0.0225(8) 0.0309(9) 0.0251(8) -0.0054(7) -0.0008(7) -0.0003(7)
C43 0.0270(8) 0.0207(8) 0.0203(8) -0.0004(6) -0.0019(6) -0.0022(6)
C33 0.0274(8) 0.0216(8) 0.0205(8) 0.0020(6) 0.0004(6) 0.0067(7)
C45 0.0241(8) 0.0325(9) 0.0217(8) 0.0023(7) 0.0042(6) 0.0001(7)
C39 0.0445(10) 0.0203(8) 0.0252(9) -0.0029(7) -0.0048(8) 0.0093(7)
C46 0.0227(8) 0.0238(8) 0.0248(8) -0.0005(7) -0.0035(6) 0.0002(6)
C36 0.0305(9) 0.0221(8) 0.0200(8) 0.0036(6) 0.0016(7) -0.0035(6)
C44 0.0302(9) 0.0312(9) 0.0191(8) 0.0035(7) -0.0010(7) -0.0024(7)
C32 0.0334(9) 0.0300(9) 0.0298(9) 0.0065(7) 0.0004(7) 0.0003(7)
C31 0.0240(8) 0.0320(9) 0.0290(9) 0.0071(7) -0.0001(7) 0.0051(7)
C28 0.0243(9) 0.0409(11) 0.0468(11) 0.0013(9) -0.0026(8) 0.0072(8)
C42 0.0444(10) 0.0205(8) 0.0320(9) 0.0059(7) -0.0064(8) 0.0032(8)
C48 0.0376(10) 0.0485(11) 0.0226(9) 0.0005(8) 0.0018(7) 0.0152(9)
C29 0.0325(10) 0.0294(10) 0.0439(11) 0.0053(8) -0.0027(8) 0.0089(8)
C47 0.0402(10) 0.0490(11) 0.0195(8) 0.0032(8) 0.0007(7) 0.0163(9)
C35 0.0336(9) 0.0251(8) 0.0198(8) 0.0051(6) -0.0020(7) 0.0007(7)
C38 0.0400(10) 0.0250(8) 0.0222(8) -0.0020(7) -0.0043(7) 0.0041(8)

loop_
_atom_type_symbol
_atom_type_description
_atom_type_scat_dispersion_real
_atom_type_scat_dispersion_imag
_atom_type_scat_source
C C 0.0033 0.0016 'International Tables Vol C Tables 4.2.6.8 and 6.1.1.4'
H H 0.0000 0.0000 'International Tables Vol C Tables 4.2.6.8 and 6.1.1.4'
N N 0.0061 0.0033 'International Tables Vol C Tables 4.2.6.8 and 6.1.1.4'
O O 0.0106 0.0060 'International Tables Vol C Tables 4.2.6.8 and 6.1.1.4'

loop_
_geom_angle_atom_site_label_1
_geom_angle_atom_site_label_2
_geom_angle_atom_site_label_3
_geom_angle
C49 N3 C52 116.04(13)
C50 N4 C51 117.33(14)
C1 N1 C4 115.65(14)
C2 N2 C3 117.29(15)
C1 O1 C5 123.74(13)
C4 O2 C27 117.21(13)
C52 O4 C24 117.09(12)
C49 O3 C46 126.30(12)
C15 C19 C11 112.20(12)
C15 C19 H19A 109.2
C11 C19 H19A 109.2
C15 C19 H19B 109.2
C11 C19 H19B 109.2
H19A C19 H19B 107.9
C23 C24 C25 120.98(15)
C23 C24 O4 120.60(15)
C25 C24 O4 118.36(14)
C25 C26 C21 121.97(16)
C25 C26 H26 119.0
C21 C26 H26 119.0
C21 C15 C14 112.67(13)
C21 C15 C19 112.81(12)
C14 C15 C19 107.75(12)
C21 C15 C16 107.32(12)
C14 C15 C16 107.50(12)
C19 C15 C16 108.61(12)
C5 C6 C7 119.48(15)
C5 C6 H6 120.3
C7 C6 H6 120.3
C12 C13 C20 109.68(14)
C12 C13 C14 110.13(13)
C20 C13 C14 109.62(14)
C12 C13 H13 109.1
C20 C13 H13 109.1
C14 C13 H13 109.1
N1 C1 O1 121.61(14)
N1 C1 C2 122.40(16)
O1 C1 C2 115.99(15)
C13 C14 C15 110.43(12)
C13 C14 H14A 109.6
C15 C14 H14A 109.6
C13 C14 H14B 109.6
C15 C14 H14B 109.6
H14A C14 H14B 108.1
C17 C16 C15 111.16(13)
C17 C16 H16A 109.4
C15 C16 H16A 109.4
C17 C16 H16B 109.4
C15 C16 H16B 109.4
H16A C16 H16B 108.0
C13 C12 C11 110.47(13)
C13 C12 H12A 109.6
C11 C12 H12A 109.6
C13 C12 H12B 109.6
C11 C12 H12B 109.6
H12A C12 H12B 108.1
C26 C21 C22 117.07(14)
C26 C21 C15 120.73(14)
C22 C21 C15 121.99(13)
C6 C5 C10 120.50(15)
C6 C5 O1 114.59(14)
C10 C5 O1 124.60(15)
C23 C22 C21 121.57(15)
C23 C22 H22 119.2
C21 C22 H22 119.2
N1 C4 O2 119.23(15)
N1 C4 C3 123.16(16)
O2 C4 C3 117.60(15)
C8 C11 C18 111.85(13)
C8 C11 C12 111.77(12)
C18 C11 C12 107.65(13)
C8 C11 C19 109.11(12)
C18 C11 C19 107.35(12)
C12 C11 C19 108.97(12)
C24 C23 C22 119.33(15)
C24 C23 H23 120.3
C22 C23 H23 120.3
N2 C2 C1 120.89(16)
N2 C2 H2 119.6
C1 C2 H2 119.6
C18 C17 C16 109.40(13)
C18 C17 C20 109.90(14)
C16 C17 C20 108.85(13)
C18 C17 H17 109.6
C16 C17 H17 109.6
C20 C17 H17 109.6
C24 C25 C26 119.01(15)
C24 C25 H25 120.5
C26 C25 H25 120.5
N2 C3 C4 120.59(16)
N2 C3 H3 119.7
C4 C3 H3 119.7
C5 C10 C9 118.96(17)
C5 C10 H10 120.5
C9 C10 H10 120.5
C17 C18 C11 111.57(13)
C17 C18 H18A 109.3
C11 C18 H18A 109.3
C17 C18 H18B 109.3
C11 C18 H18B 109.3
H18A C18 H18B 108.0
C7 C8 C9 116.55(15)
C7 C8 C11 121.12(14)
C9 C8 C11 122.32(14)
C17 C20 C13 108.98(13)
C17 C20 H20A 109.9
C13 C20 H20A 109.9
C17 C20 H20B 109.9
C13 C20 H20B 109.9
H20A C20 H20B 108.3
C8 C7 C6 121.89(16)
C8 C7 H7 119.1
C6 C7 H7 119.1
C10 C9 C8 122.33(16)
C10 C9 H9 118.8
C8 C9 H9 118.8
C43 C37 C36 112.53(13)
C43 C37 C38 111.12(13)
C36 C37 C38 108.06(13)
C43 C37 C41 108.83(13)
C36 C37 C41 107.72(12)
C38 C37 C41 108.45(13)
C33 C41 C37 112.45(13)
C33 C41 H41A 109.1
C37 C41 H41A 109.1
C33 C41 H41B 109.1
C37 C41 H41B 109.1
H41A C41 H41B 107.8
C35 C34 C33 110.67(13)
C35 C34 H34A 109.5
C33 C34 H34A 109.5
C35 C34 H34B 109.5
C33 C34 H34B 109.5
H34A C34 H34B 108.1
N3 C49 O3 121.57(14)
N3 C49 C50 122.38(15)
O3 C49 C50 116.02(14)
C29 C30 C31 116.78(15)
C29 C30 C33 119.98(15)
C31 C30 C33 123.22(14)
C39 C40 C33 111.22(13)
C39 C40 H40A 109.4
C33 C40 H40A 109.4
C39 C40 H40B 109.4
C33 C40 H40B 109.4
H40A C40 H40B 108.0
N4 C51 C52 120.56(15)
N4 C51 H51 119.7
C52 C51 H51 119.7
C28 C27 C32 120.77(16)
C28 C27 O2 119.26(15)
C32 C27 O2 119.92(16)
N3 C52 O4 119.46(13)
N3 C52 C51 122.79(15)
O4 C52 C51 117.75(14)
N4 C50 C49 120.89(15)
N4 C50 H50 119.6
C49 C50 H50 119.6
C44 C43 C48 116.54(15)
C44 C43 C37 123.79(14)
C48 C43 C37 119.50(14)
C30 C33 C41 111.73(13)
C30 C33 C40 111.75(13)
C41 C33 C40 108.31(13)
C30 C33 C34 109.38(13)
C41 C33 C34 107.97(12)
C40 C33 C34 107.53(13)
C46 C45 C44 120.61(15)
C46 C45 H45 119.7
C44 C45 H45 119.7
C40 C39 C38 110.02(14)
C40 C39 C42 109.37(14)
C38 C39 C42 109.24(15)
C40 C39 H39 109.4
C38 C39 H39 109.4
C42 C39 H39 109.4
C45 C46 C47 119.23(15)
C45 C46 O3 113.51(14)
C47 C46 O3 127.22(15)
C35 C36 C37 110.64(13)
C35 C36 H36A 109.5
C37 C36 H36A 109.5
C35 C36 H36B 109.5
C37 C36 H36B 109.5
H36A C36 H36B 108.1
C43 C44 C45 121.45(15)
C43 C44 H44 119.3
C45 C44 H44 119.3
C27 C32 C31 119.14(16)
C27 C32 H32 120.4
C31 C32 H32 120.4
C32 C31 C30 122.05(15)
C32 C31 H31 119.0
C30 C31 H31 119.0
C27 C28 C29 119.78(16)
C27 C28 H28 120.1
C29 C28 H28 120.1
C35 C42 C39 108.50(13)
C35 C42 H42A 110.0
C39 C42 H42A 110.0
C35 C42 H42B 110.0
C39 C42 H42B 110.0
H42A C42 H42B 108.4
C47 C48 C43 122.91(16)
C47 C48 H48 118.5
C43 C48 H48 118.5
C28 C29 C30 121.48(16)
C28 C29 H29 119.3
C30 C29 H29 119.3
C48 C47 C46 119.12(16)
C48 C47 H47 120.4
C46 C47 H47 120.4
C36 C35 C42 110.35(14)
C36 C35 C34 109.16(13)
C42 C35 C34 109.88(14)
C36 C35 H35 109.1
C42 C35 H35 109.1
C34 C35 H35 109.1
C39 C38 C37 110.68(13)
C39 C38 H38A 109.5
C37 C38 H38A 109.5
C39 C38 H38B 109.5
C37 C38 H38B 109.5
H38A C38 H38B 108.1

loop_
_geom_bond_atom_site_label_1
_geom_bond_atom_site_label_2
_geom_bond_distance
N3 C49 1.322(2)
N3 C52 1.325(2)
N4 C50 1.330(2)
N4 C51 1.332(2)
N1 C1 1.325(2)
N1 C4 1.330(2)
N2 C2 1.332(2)
N2 C3 1.334(2)
O1 C1 1.361(2)
O1 C5 1.410(2)
O2 C4 1.365(2)
O2 C27 1.414(2)
O4 C52 1.369(2)
O4 C24 1.4181(19)
O3 C49 1.363(2)
O3 C46 1.398(2)
C19 C15 1.548(2)
C19 C11 1.550(2)
C19 H19A 0.9700
C19 H19B 0.9700
C24 C23 1.373(2)
C24 C25 1.384(2)
C26 C25 1.390(2)
C26 C21 1.396(2)
C26 H26 0.9300
C15 C21 1.530(2)
C15 C14 1.547(2)
C15 C16 1.548(2)
C6 C5 1.379(2)
C6 C7 1.393(2)
C6 H6 0.9300
C13 C12 1.528(2)
C13 C20 1.533(2)
C13 C14 1.542(2)
C13 H13 0.9800
C1 C2 1.396(2)
C14 H14A 0.9700
C14 H14B 0.9700
C16 C17 1.529(2)
C16 H16A 0.9700
C16 H16B 0.9700
C12 C11 1.543(2)
C12 H12A 0.9700
C12 H12B 0.9700
C21 C22 1.400(2)
C5 C10 1.380(3)
C22 C23 1.394(2)
C22 H22 0.9300
C4 C3 1.384(2)
C11 C8 1.533(2)
C11 C18 1.542(2)
C23 H23 0.9300
C2 H2 0.9300
C17 C18 1.528(2)
C17 C20 1.531(2)
C17 H17 0.9800
C25 H25 0.9300
C3 H3 0.9300
C10 C9 1.390(2)
C10 H10 0.9300
C18 H18A 0.9700
C18 H18B 0.9700
C8 C7 1.391(2)
C8 C9 1.399(2)
C20 H20A 0.9700
C20 H20B 0.9700
C7 H7 0.9300
C9 H9 0.9300
C37 C43 1.531(2)
C37 C36 1.542(2)
C37 C38 1.546(2)
C37 C41 1.546(2)
C41 C33 1.541(2)
C41 H41A 0.9700
C41 H41B 0.9700
C34 C35 1.534(2)
C34 C33 1.546(2)
C34 H34A 0.9700
C34 H34B 0.9700
C49 C50 1.396(2)
C30 C29 1.398(2)
C30 C31 1.405(2)
C30 C33 1.525(2)
C40 C39 1.531(2)
C40 C33 1.541(2)
C40 H40A 0.9700
C40 H40B 0.9700
C51 C52 1.392(2)
C51 H51 0.9300
C27 C28 1.375(3)
C27 C32 1.380(2)
C50 H50 0.9300
C43 C44 1.384(2)
C43 C48 1.393(2)
C45 C46 1.379(2)
C45 C44 1.393(2)
C45 H45 0.9300
C39 C38 1.534(2)
C39 C42 1.539(3)
C39 H39 0.9800
C46 C47 1.386(2)
C36 C35 1.531(2)
C36 H36A 0.9700
C36 H36B 0.9700
C44 H44 0.9300
C32 C31 1.387(2)
C32 H32 0.9300
C31 H31 0.9300
C28 C29 1.391(3)
C28 H28 0.9300
C42 C35 1.533(2)
C42 H42A 0.9700
C42 H42B 0.9700
C48 C47 1.386(2)
C48 H48 0.9300
C29 H29 0.9300
C47 H47 0.9300
C35 H35 0.9800
C38 H38A 0.9700
C38 H38B 0.9700
